data_4349334
loop_
_publ_author_name
'Schnitzler, Silvia'
'Spaniol, Thomas P.'
'Okuda, Jun'

_publ_section_title
;
 Reactivity of a Molecular Magnesium Hydride Featuring a Terminal
 Magnesium-Hydrogen Bond.
;
_journal_issue 24
_journal_name_full 'Inorganic chemistry'
_journal_page_first 12997
_journal_page_last 13006
_journal_paper_doi 10.1021/acs.inorgchem.6b02509
_journal_volume 55
_journal_year 2016
_chemical_absolute_configuration ad
_chemical_formula_moiety 'C46 H104 Al2 Mg2 N8 O1'
_chemical_formula_sum 'C46 H104 Al2 Mg2 N8 O'
_chemical_formula_weight 887.95
_space_group_crystal_system orthorhombic
_space_group_IT_number 18
_space_group_name_Hall 'P 2 2ab'
_space_group_name_H-M_alt 'P 21 21 2'
_atom_sites_solution_hydrogens geom
_audit_creation_method SHELXL-2013
_cell_angle_alpha 90
_cell_angle_beta 90
_cell_angle_gamma 90
_cell_formula_units_Z 2
_cell_length_a 17.0436(16)
_cell_length_b 16.8760(16)
_cell_length_c 9.3311(9)
_cell_measurement_reflns_used 6220
_cell_measurement_temperature 100(2)
_cell_measurement_theta_max 26.76
_cell_measurement_theta_min 2.41
_cell_volume 2683.9(4)
_computing_cell_refinement 'Bruker SAINT'
_computing_data_collection 'Bruker APEX'
_computing_data_reduction 'Bruker SAINT'
_computing_molecular_graphics 'ORTEP-III (Farrugia, 1999)'
_computing_structure_refinement 'SHELXL-2013 (Sheldrick, 2013)'
_computing_structure_solution 'SIR-92 (Altomare 1992)'
_diffrn_ambient_temperature 100(2)
_diffrn_measured_fraction_theta_full 0.999
_diffrn_measured_fraction_theta_max 0.999
_diffrn_measurement_device_type 'Bruker APEX-I CCD'
_diffrn_measurement_method '\w scans'
_diffrn_radiation_type MoK\a
_diffrn_radiation_wavelength 0.71073
_diffrn_reflns_av_R_equivalents 0.0600
_diffrn_reflns_av_unetI/netI 0.0412
_diffrn_reflns_Laue_measured_fraction_full 0.999
_diffrn_reflns_Laue_measured_fraction_max 0.999
_diffrn_reflns_limit_h_max 22
_diffrn_reflns_limit_h_min -22
_diffrn_reflns_limit_k_max 22
_diffrn_reflns_limit_k_min -22
_diffrn_reflns_limit_l_max 12
_diffrn_reflns_limit_l_min -12
_diffrn_reflns_number 38551
_diffrn_reflns_point_group_measured_fraction_full 0.999
_diffrn_reflns_point_group_measured_fraction_max 0.999
_diffrn_reflns_theta_full 25.242
_diffrn_reflns_theta_max 28.656
_diffrn_reflns_theta_min 2.183
_diffrn_source microsource
_exptl_absorpt_coefficient_mu 0.117
_exptl_absorpt_correction_T_max 0.7457
_exptl_absorpt_correction_T_min 0.6019
_exptl_absorpt_correction_type multi-scan
_exptl_absorpt_process_details 'Sadabs Bruker'
_exptl_crystal_colour colorless
_exptl_crystal_density_diffrn 1.099
_exptl_crystal_description block
_exptl_crystal_F_000 988
_exptl_crystal_size_max 0.320
_exptl_crystal_size_mid 0.300
_exptl_crystal_size_min 0.230
_refine_diff_density_max 0.310
_refine_diff_density_min -0.178
_refine_diff_density_rms 0.045
_refine_ls_abs_structure_details
;
 Flack x determined using 2590 quotients [(I+)-(I-)]/[(I+)+(I-)]
 (Parsons and Flack (2004), Acta Cryst. A60, s61).
;
_refine_ls_abs_structure_Flack 0.06(7)
_refine_ls_extinction_method none
_refine_ls_goodness_of_fit_ref 1.163
_refine_ls_hydrogen_treatment constr
_refine_ls_matrix_type full
_refine_ls_number_parameters 276
_refine_ls_number_reflns 6894
_refine_ls_number_restraints 0
_refine_ls_restrained_S_all 1.163
_refine_ls_R_factor_all 0.0433
_refine_ls_R_factor_gt 0.0382
_refine_ls_shift/su_max 0.000
_refine_ls_shift/su_mean 0.000
_refine_ls_structure_factor_coef Fsqd
_refine_ls_weighting_details
;
 w=1/[\s^2^(Fo^2^)+(0.0451P)^2^]
 where P=(Fo^2^+2Fc^2^)/3
;
_refine_ls_weighting_scheme calc
_refine_ls_wR_factor_gt 0.0906
_refine_ls_wR_factor_ref 0.0934
_reflns_Friedel_coverage 0.783
_reflns_Friedel_fraction_full 1.000
_reflns_Friedel_fraction_max 0.999
_reflns_number_gt 6311
_reflns_number_total 6894
_reflns_threshold_expression 'I > 2\s(I)'
_cod_data_source_file ic6b02509_si_002.cif
_cod_data_source_block 10
_cod_database_code 4349334
_shelx_space_group_comment
;
The symmetry employed for this shelxl refinement is uniquely defined
by the following loop, which should always be used as a source of
symmetry information in preference to the above space-group names.
They are only intended as comments.
;
_shelx_estimated_absorpt_t_min 0.963
_shelx_estimated_absorpt_t_max 0.974
_shelxl_version_number 2013-2

loop_
_space_group_symop_operation_xyz
'x, y, z'
'-x, -y, z'
'-x+1/2, y+1/2, -z'
'x+1/2, -y+1/2, -z'

loop_
_atom_site_label
_atom_site_type_symbol
_atom_site_fract_x
_atom_site_fract_y
_atom_site_fract_z
_atom_site_U_iso_or_equiv
_atom_site_adp_type
_atom_site_occupancy
_atom_site_site_symmetry_order
_atom_site_calc_flag
_atom_site_refinement_flags_posn
_atom_site_refinement_flags_adp
_atom_site_refinement_flags_occupancy
Al1 Al 0.24573(3) 0.46062(4) 0.28890(7) 0.01531(14) Uani 1 1 d . . .
Mg1 Mg 0.44431(4) 0.40674(4) 0.42232(7) 0.01353(15) Uani 1 1 d . . .
O1 O 0.5000 0.5000 0.4236(2) 0.0176(4) Uani 1 2 d S T P
N1 N 0.32054(10) 0.37555(10) 0.34282(19) 0.0168(4) Uani 1 1 d . . .
N2 N 0.47439(10) 0.32804(11) 0.23495(19) 0.0176(4) Uani 1 1 d . . .
N3 N 0.53634(10) 0.31895(11) 0.52007(19) 0.0184(4) Uani 1 1 d . . .
N4 N 0.38639(10) 0.36761(10) 0.63311(19) 0.0193(4) Uani 1 1 d . . .
C1 C 0.33026(11) 0.32693(13) 0.2104(2) 0.0199(4) Uani 1 1 d . . .
H1A H 0.3306 0.3626 0.1261 0.024 Uiso 1 1 calc R U .
H1B H 0.2846 0.2910 0.2008 0.024 Uiso 1 1 calc R U .
C2 C 0.40504(12) 0.27778(13) 0.2099(3) 0.0209(4) Uani 1 1 d . . .
H2A H 0.4019 0.2368 0.2856 0.025 Uiso 1 1 calc R U .
H2B H 0.4104 0.2506 0.1165 0.025 Uiso 1 1 calc R U .
C3 C 0.54396(12) 0.27815(13) 0.2679(2) 0.0218(4) Uani 1 1 d . . .
H3A H 0.5924 0.3090 0.2505 0.026 Uiso 1 1 calc R U .
H3B H 0.5446 0.2315 0.2037 0.026 Uiso 1 1 calc R U .
C4 C 0.54210(12) 0.25073(13) 0.4228(2) 0.0225(4) Uani 1 1 d . . .
H4A H 0.4966 0.2153 0.4378 0.027 Uiso 1 1 calc R U .
H4B H 0.5904 0.2204 0.4445 0.027 Uiso 1 1 calc R U .
C5 C 0.51087(13) 0.29384(15) 0.6652(2) 0.0255(5) Uani 1 1 d . . .
H5A H 0.5315 0.3314 0.7374 0.031 Uiso 1 1 calc R U .
H5B H 0.5325 0.2407 0.6867 0.031 Uiso 1 1 calc R U .
C6 C 0.42219(13) 0.29126(13) 0.6741(2) 0.0227(5) Uani 1 1 d . . .
H6A H 0.4023 0.2491 0.6100 0.027 Uiso 1 1 calc R U .
H6B H 0.4064 0.2779 0.7733 0.027 Uiso 1 1 calc R U .
C7 C 0.30096(12) 0.35562(14) 0.6039(2) 0.0223(5) Uani 1 1 d . . .
H7A H 0.2731 0.4067 0.6147 0.027 Uiso 1 1 calc R U .
H7B H 0.2791 0.3180 0.6749 0.027 Uiso 1 1 calc R U .
C8 C 0.28751(12) 0.32379(14) 0.4550(2) 0.0217(5) Uani 1 1 d . . .
H8A H 0.3117 0.2706 0.4473 0.026 Uiso 1 1 calc R U .
H8B H 0.2304 0.3179 0.4388 0.026 Uiso 1 1 calc R U .
C9 C 0.49070(13) 0.37787(14) 0.1082(2) 0.0216(5) Uani 1 1 d . . .
H9A H 0.5006 0.3439 0.0250 0.032 Uiso 1 1 calc R U .
H9B H 0.5369 0.4108 0.1267 0.032 Uiso 1 1 calc R U .
H9C H 0.4454 0.4120 0.0888 0.032 Uiso 1 1 calc R U .
C10 C 0.61241(12) 0.35989(13) 0.5297(2) 0.0201(4) Uani 1 1 d . . .
H10A H 0.6516 0.3239 0.5706 0.030 Uiso 1 1 calc R U .
H10B H 0.6072 0.4067 0.5911 0.030 Uiso 1 1 calc R U .
H10C H 0.6291 0.3763 0.4337 0.030 Uiso 1 1 calc R U .
C11 C 0.39575(14) 0.42598(14) 0.7478(2) 0.0259(5) Uani 1 1 d . . .
H11A H 0.3716 0.4058 0.8359 0.039 Uiso 1 1 calc R U .
H11B H 0.3702 0.4757 0.7199 0.039 Uiso 1 1 calc R U .
H11C H 0.4517 0.4355 0.7646 0.039 Uiso 1 1 calc R U .
C12 C 0.22358(11) 0.52901(13) 0.4618(2) 0.0177(4) Uani 1 1 d . . .
H12A H 0.2658 0.5188 0.5323 0.021 Uiso 1 1 calc R U .
H12B H 0.2291 0.5849 0.4311 0.021 Uiso 1 1 calc R U .
C13 C 0.14526(13) 0.52216(13) 0.5419(2) 0.0216(4) Uani 1 1 d . . .
H13 H 0.1313 0.4648 0.5494 0.026 Uiso 1 1 calc R U .
C14 C 0.08046(13) 0.56433(15) 0.4582(3) 0.0319(6) Uani 1 1 d . . .
H14A H 0.0307 0.5592 0.5099 0.048 Uiso 1 1 calc R U .
H14B H 0.0754 0.5403 0.3631 0.048 Uiso 1 1 calc R U .
H14C H 0.0938 0.6205 0.4481 0.048 Uiso 1 1 calc R U .
C15 C 0.15026(18) 0.55625(17) 0.6928(3) 0.0402(7) Uani 1 1 d . . .
H15A H 0.1659 0.6121 0.6877 0.060 Uiso 1 1 calc R U .
H15B H 0.1892 0.5265 0.7484 0.060 Uiso 1 1 calc R U .
H15C H 0.0989 0.5521 0.7394 0.060 Uiso 1 1 calc R U .
C16 C 0.30239(12) 0.52708(13) 0.1425(2) 0.0200(4) Uani 1 1 d . . .
H16A H 0.3426 0.5581 0.1946 0.024 Uiso 1 1 calc R U .
H16B H 0.3310 0.4901 0.0787 0.024 Uiso 1 1 calc R U .
C17 C 0.25786(13) 0.58528(14) 0.0457(2) 0.0249(5) Uani 1 1 d . . .
H17 H 0.2203 0.5532 -0.0126 0.030 Uiso 1 1 calc R U .
C18 C 0.31148(13) 0.62884(14) -0.0601(3) 0.0259(5) Uani 1 1 d . . .
H18A H 0.2795 0.6602 -0.1263 0.039 Uiso 1 1 calc R U .
H18B H 0.3423 0.5901 -0.1144 0.039 Uiso 1 1 calc R U .
H18C H 0.3469 0.6640 -0.0072 0.039 Uiso 1 1 calc R U .
C19 C 0.20962(16) 0.64492(17) 0.1290(3) 0.0384(7) Uani 1 1 d . . .
H19A H 0.2443 0.6764 0.1906 0.058 Uiso 1 1 calc R U .
H19B H 0.1711 0.6169 0.1883 0.058 Uiso 1 1 calc R U .
H19C H 0.1822 0.6801 0.0620 0.058 Uiso 1 1 calc R U .
C20 C 0.14851(11) 0.40135(13) 0.2225(2) 0.0187(4) Uani 1 1 d . . .
H20A H 0.1605 0.3440 0.2272 0.022 Uiso 1 1 calc R U .
H20B H 0.1066 0.4116 0.2934 0.022 Uiso 1 1 calc R U .
C21 C 0.11402(12) 0.41808(13) 0.0728(2) 0.0196(4) Uani 1 1 d . . .
H21 H 0.1116 0.4769 0.0598 0.024 Uiso 1 1 calc R U .
C22 C 0.03057(12) 0.38525(15) 0.0556(3) 0.0273(5) Uani 1 1 d . . .
H22A H 0.0105 0.3988 -0.0398 0.041 Uiso 1 1 calc R U .
H22B H -0.0036 0.4084 0.1289 0.041 Uiso 1 1 calc R U .
H22C H 0.0315 0.3275 0.0666 0.041 Uiso 1 1 calc R U .
C23 C 0.16676(13) 0.38439(15) -0.0445(2) 0.0266(5) Uani 1 1 d . . .
H23A H 0.1706 0.3268 -0.0334 0.040 Uiso 1 1 calc R U .
H23B H 0.2191 0.4080 -0.0369 0.040 Uiso 1 1 calc R U .
H23C H 0.1443 0.3968 -0.1386 0.040 Uiso 1 1 calc R U .

loop_
_atom_site_aniso_label
_atom_site_aniso_U_11
_atom_site_aniso_U_22
_atom_site_aniso_U_33
_atom_site_aniso_U_23
_atom_site_aniso_U_13
_atom_site_aniso_U_12
Al1 0.0123(3) 0.0157(3) 0.0180(3) -0.0004(2) -0.0004(2) -0.0009(2)
Mg1 0.0138(3) 0.0116(3) 0.0151(3) -0.0002(3) 0.0010(3) -0.0014(3)
O1 0.0164(9) 0.0151(10) 0.0213(10) 0.000 0.000 -0.0032(8)
N1 0.0153(8) 0.0143(8) 0.0208(9) -0.0006(7) -0.0004(7) -0.0016(7)
N2 0.0168(8) 0.0168(9) 0.0194(9) -0.0016(7) 0.0005(7) -0.0011(7)
N3 0.0165(8) 0.0173(9) 0.0214(9) 0.0011(7) -0.0003(7) -0.0009(7)
N4 0.0217(9) 0.0173(9) 0.0188(9) 0.0008(7) 0.0014(7) -0.0003(7)
C1 0.0165(10) 0.0177(10) 0.0255(11) -0.0040(9) -0.0021(9) -0.0015(8)
C2 0.0175(10) 0.0178(10) 0.0275(11) -0.0064(9) 0.0000(9) -0.0013(8)
C3 0.0176(10) 0.0204(11) 0.0273(11) -0.0053(9) 0.0020(8) 0.0032(8)
C4 0.0194(10) 0.0171(10) 0.0309(12) 0.0003(9) -0.0010(9) 0.0037(8)
C5 0.0257(12) 0.0260(12) 0.0247(11) 0.0088(9) -0.0005(9) 0.0011(10)
C6 0.0258(11) 0.0193(11) 0.0229(11) 0.0070(9) 0.0031(9) 0.0015(9)
C7 0.0184(10) 0.0220(11) 0.0264(11) 0.0052(9) 0.0064(8) 0.0003(9)
C8 0.0171(10) 0.0194(11) 0.0286(12) 0.0050(9) 0.0016(9) -0.0037(8)
C9 0.0186(10) 0.0277(12) 0.0185(10) 0.0005(9) 0.0008(8) -0.0008(9)
C10 0.0150(9) 0.0219(11) 0.0233(11) 0.0013(9) -0.0020(8) -0.0025(8)
C11 0.0320(12) 0.0256(12) 0.0201(11) -0.0020(9) 0.0002(9) 0.0004(10)
C12 0.0154(9) 0.0167(10) 0.0212(10) 0.0004(8) -0.0012(7) 0.0011(8)
C13 0.0236(10) 0.0171(11) 0.0239(11) -0.0013(8) 0.0041(8) 0.0011(8)
C14 0.0196(11) 0.0249(12) 0.0512(16) 0.0040(11) 0.0056(11) 0.0027(9)
C15 0.0550(17) 0.0360(15) 0.0296(13) -0.0088(11) 0.0124(12) 0.0012(13)
C16 0.0179(10) 0.0190(10) 0.0232(10) 0.0020(9) 0.0016(8) 0.0014(8)
C17 0.0239(11) 0.0275(12) 0.0233(11) 0.0051(9) 0.0019(9) 0.0020(10)
C18 0.0276(11) 0.0246(12) 0.0254(12) 0.0048(9) 0.0017(9) 0.0006(9)
C19 0.0386(14) 0.0385(15) 0.0382(15) 0.0146(12) 0.0096(12) 0.0195(12)
C20 0.0143(9) 0.0204(10) 0.0213(10) -0.0008(9) 0.0003(8) -0.0023(8)
C21 0.0186(9) 0.0181(10) 0.0221(10) -0.0027(9) -0.0040(8) -0.0005(8)
C22 0.0213(11) 0.0325(13) 0.0282(12) -0.0017(10) -0.0063(9) -0.0023(9)
C23 0.0276(11) 0.0308(13) 0.0216(11) -0.0031(9) 0.0018(9) -0.0044(10)

loop_
_atom_type_symbol
_atom_type_description
_atom_type_scat_dispersion_real
_atom_type_scat_dispersion_imag
_atom_type_scat_source
C C 0.0033 0.0016 'International Tables Vol C Tables 4.2.6.8 and 6.1.1.4'
H H 0.0000 0.0000 'International Tables Vol C Tables 4.2.6.8 and 6.1.1.4'
N N 0.0061 0.0033 'International Tables Vol C Tables 4.2.6.8 and 6.1.1.4'
O O 0.0106 0.0060 'International Tables Vol C Tables 4.2.6.8 and 6.1.1.4'
Mg Mg 0.0486 0.0363 'International Tables Vol C Tables 4.2.6.8 and 6.1.1.4'
Al Al 0.0645 0.0514 'International Tables Vol C Tables 4.2.6.8 and 6.1.1.4'

loop_
_geom_angle_atom_site_label_1
_geom_angle_atom_site_label_2
_geom_angle_atom_site_label_3
_geom_angle
_geom_angle_site_symmetry_1
_geom_angle_site_symmetry_3
N1 Al1 C16 105.47(8) . .
N1 Al1 C12 109.33(8) . .
C16 Al1 C12 108.26(9) . .
N1 Al1 C20 104.18(8) . .
C16 Al1 C20 117.26(9) . .
C12 Al1 C20 111.87(8) . .
O1 Mg1 N2 113.08(8) . .
O1 Mg1 N1 132.26(6) . .
N2 Mg1 N1 79.83(6) . .
O1 Mg1 N4 117.55(9) . .
N2 Mg1 N4 126.31(7) . .
N1 Mg1 N4 79.40(7) . .
O1 Mg1 N3 101.15(6) . .
N2 Mg1 N3 77.12(7) . .
N1 Mg1 N3 126.57(7) . .
N4 Mg1 N3 76.85(6) . .
O1 Mg1 Mg1 0.37(7) . 2_665
N2 Mg1 Mg1 112.77(5) . 2_665
N1 Mg1 Mg1 132.10(5) . 2_665
N4 Mg1 Mg1 117.91(5) . 2_665
N3 Mg1 Mg1 101.29(5) . 2_665
Mg1 O1 Mg1 179.27(14) 2_665 .
C8 N1 C1 107.73(16) . .
C8 N1 Al1 111.29(13) . .
C1 N1 Al1 105.02(13) . .
C8 N1 Mg1 104.88(12) . .
C1 N1 Mg1 106.94(11) . .
Al1 N1 Mg1 120.40(8) . .
C2 N2 C9 110.59(17) . .
C2 N2 C3 110.28(16) . .
C9 N2 C3 109.75(16) . .
C2 N2 Mg1 106.24(12) . .
C9 N2 Mg1 109.16(13) . .
C3 N2 Mg1 110.76(13) . .
C4 N3 C10 110.28(16) . .
C4 N3 C5 111.06(17) . .
C10 N3 C5 109.66(17) . .
C4 N3 Mg1 107.45(12) . .
C10 N3 Mg1 108.46(13) . .
C5 N3 Mg1 109.88(13) . .
C11 N4 C6 110.66(17) . .
C11 N4 C7 109.30(17) . .
C6 N4 C7 109.38(17) . .
C11 N4 Mg1 112.70(13) . .
C6 N4 Mg1 107.16(13) . .
C7 N4 Mg1 107.54(13) . .
N1 C1 C2 113.29(17) . .
N1 C1 H1A 108.9 . .
C2 C1 H1A 108.9 . .
N1 C1 H1B 108.9 . .
C2 C1 H1B 108.9 . .
H1A C1 H1B 107.7 . .
N2 C2 C1 110.96(17) . .
N2 C2 H2A 109.4 . .
C1 C2 H2A 109.4 . .
N2 C2 H2B 109.4 . .
C1 C2 H2B 109.4 . .
H2A C2 H2B 108.0 . .
N2 C3 C4 110.69(17) . .
N2 C3 H3A 109.5 . .
C4 C3 H3A 109.5 . .
N2 C3 H3B 109.5 . .
C4 C3 H3B 109.5 . .
H3A C3 H3B 108.1 . .
N3 C4 C3 110.52(18) . .
N3 C4 H4A 109.5 . .
C3 C4 H4A 109.5 . .
N3 C4 H4B 109.5 . .
C3 C4 H4B 109.5 . .
H4A C4 H4B 108.1 . .
N3 C5 C6 110.51(18) . .
N3 C5 H5A 109.5 . .
C6 C5 H5A 109.5 . .
N3 C5 H5B 109.5 . .
C6 C5 H5B 109.5 . .
H5A C5 H5B 108.1 . .
N4 C6 C5 111.92(18) . .
N4 C6 H6A 109.2 . .
C5 C6 H6A 109.2 . .
N4 C6 H6B 109.2 . .
C5 C6 H6B 109.2 . .
H6A C6 H6B 107.9 . .
N4 C7 C8 111.36(17) . .
N4 C7 H7A 109.4 . .
C8 C7 H7A 109.4 . .
N4 C7 H7B 109.4 . .
C8 C7 H7B 109.4 . .
H7A C7 H7B 108.0 . .
N1 C8 C7 112.66(18) . .
N1 C8 H8A 109.1 . .
C7 C8 H8A 109.1 . .
N1 C8 H8B 109.1 . .
C7 C8 H8B 109.1 . .
H8A C8 H8B 107.8 . .
N2 C9 H9A 109.5 . .
N2 C9 H9B 109.5 . .
H9A C9 H9B 109.5 . .
N2 C9 H9C 109.5 . .
H9A C9 H9C 109.5 . .
H9B C9 H9C 109.5 . .
N3 C10 H10A 109.5 . .
N3 C10 H10B 109.5 . .
H10A C10 H10B 109.5 . .
N3 C10 H10C 109.5 . .
H10A C10 H10C 109.5 . .
H10B C10 H10C 109.5 . .
N4 C11 H11A 109.5 . .
N4 C11 H11B 109.5 . .
H11A C11 H11B 109.5 . .
N4 C11 H11C 109.5 . .
H11A C11 H11C 109.5 . .
H11B C11 H11C 109.5 . .
C13 C12 Al1 120.58(15) . .
C13 C12 H12A 107.2 . .
Al1 C12 H12A 107.2 . .
C13 C12 H12B 107.2 . .
Al1 C12 H12B 107.2 . .
H12A C12 H12B 106.8 . .
C15 C13 C14 109.7(2) . .
C15 C13 C12 111.9(2) . .
C14 C13 C12 110.17(18) . .
C15 C13 H13 108.3 . .
C14 C13 H13 108.3 . .
C12 C13 H13 108.3 . .
C13 C14 H14A 109.5 . .
C13 C14 H14B 109.5 . .
H14A C14 H14B 109.5 . .
C13 C14 H14C 109.5 . .
H14A C14 H14C 109.5 . .
H14B C14 H14C 109.5 . .
C13 C15 H15A 109.5 . .
C13 C15 H15B 109.5 . .
H15A C15 H15B 109.5 . .
C13 C15 H15C 109.5 . .
H15A C15 H15C 109.5 . .
H15B C15 H15C 109.5 . .
C17 C16 Al1 121.21(15) . .
C17 C16 H16A 107.0 . .
Al1 C16 H16A 107.0 . .
C17 C16 H16B 107.0 . .
Al1 C16 H16B 107.0 . .
H16A C16 H16B 106.8 . .
C19 C17 C18 109.6(2) . .
C19 C17 C16 113.09(19) . .
C18 C17 C16 113.01(19) . .
C19 C17 H17 106.9 . .
C18 C17 H17 106.9 . .
C16 C17 H17 106.9 . .
C17 C18 H18A 109.5 . .
C17 C18 H18B 109.5 . .
H18A C18 H18B 109.5 . .
C17 C18 H18C 109.5 . .
H18A C18 H18C 109.5 . .
H18B C18 H18C 109.5 . .
C17 C19 H19A 109.5 . .
C17 C19 H19B 109.5 . .
H19A C19 H19B 109.5 . .
C17 C19 H19C 109.5 . .
H19A C19 H19C 109.5 . .
H19B C19 H19C 109.5 . .
C21 C20 Al1 119.81(15) . .
C21 C20 H20A 107.4 . .
Al1 C20 H20A 107.4 . .
C21 C20 H20B 107.4 . .
Al1 C20 H20B 107.4 . .
H20A C20 H20B 106.9 . .
C23 C21 C22 109.65(18) . .
C23 C21 C20 110.92(17) . .
C22 C21 C20 112.46(18) . .
C23 C21 H21 107.9 . .
C22 C21 H21 107.9 . .
C20 C21 H21 107.9 . .
C21 C22 H22A 109.5 . .
C21 C22 H22B 109.5 . .
H22A C22 H22B 109.5 . .
C21 C22 H22C 109.5 . .
H22A C22 H22C 109.5 . .
H22B C22 H22C 109.5 . .
C21 C23 H23A 109.5 . .
C21 C23 H23B 109.5 . .
H23A C23 H23B 109.5 . .
C21 C23 H23C 109.5 . .
H23A C23 H23C 109.5 . .
H23B C23 H23C 109.5 . .

loop_
_geom_bond_atom_site_label_1
_geom_bond_atom_site_label_2
_geom_bond_distance
_geom_bond_site_symmetry_2
Al1 N1 1.9848(18) .
Al1 C16 2.014(2) .
Al1 C12 2.019(2) .
Al1 C20 2.032(2) .
Mg1 O1 1.8380(6) .
Mg1 N2 2.2546(19) .
Mg1 N1 2.2973(18) .
Mg1 N4 2.2977(19) .
Mg1 N3 2.3425(19) .
Mg1 Mg1 3.6759(13) 2_665
O1 Mg1 1.8380(7) 2_665
N1 C8 1.475(3) .
N1 C1 1.492(3) .
N2 C2 1.473(3) .
N2 C9 1.478(3) .
N2 C3 1.486(3) .
N3 C4 1.469(3) .
N3 C10 1.472(3) .
N3 C5 1.484(3) .
N4 C11 1.464(3) .
N4 C6 1.476(3) .
N4 C7 1.495(3) .
C1 C2 1.521(3) .
C1 H1A 0.9900 .
C1 H1B 0.9900 .
C2 H2A 0.9900 .
C2 H2B 0.9900 .
C3 C4 1.518(3) .
C3 H3A 0.9900 .
C3 H3B 0.9900 .
C4 H4A 0.9900 .
C4 H4B 0.9900 .
C5 C6 1.514(3) .
C5 H5A 0.9900 .
C5 H5B 0.9900 .
C6 H6A 0.9900 .
C6 H6B 0.9900 .
C7 C8 1.507(3) .
C7 H7A 0.9900 .
C7 H7B 0.9900 .
C8 H8A 0.9900 .
C8 H8B 0.9900 .
C9 H9A 0.9800 .
C9 H9B 0.9800 .
C9 H9C 0.9800 .
C10 H10A 0.9800 .
C10 H10B 0.9800 .
C10 H10C 0.9800 .
C11 H11A 0.9800 .
C11 H11B 0.9800 .
C11 H11C 0.9800 .
C12 C13 1.534(3) .
C12 H12A 0.9900 .
C12 H12B 0.9900 .
C13 C15 1.524(3) .
C13 C14 1.528(3) .
C13 H13 1.0000 .
C14 H14A 0.9800 .
C14 H14B 0.9800 .
C14 H14C 0.9800 .
C15 H15A 0.9800 .
C15 H15B 0.9800 .
C15 H15C 0.9800 .
C16 C17 1.535(3) .
C16 H16A 0.9900 .
C16 H16B 0.9900 .
C17 C19 1.514(3) .
C17 C18 1.533(3) .
C17 H17 1.0000 .
C18 H18A 0.9800 .
C18 H18B 0.9800 .
C18 H18C 0.9800 .
C19 H19A 0.9800 .
C19 H19B 0.9800 .
C19 H19C 0.9800 .
C20 C21 1.542(3) .
C20 H20A 0.9900 .
C20 H20B 0.9900 .
C21 C23 1.526(3) .
C21 C22 1.535(3) .
C21 H21 1.0000 .
C22 H22A 0.9800 .
C22 H22B 0.9800 .
C22 H22C 0.9800 .
C23 H23A 0.9800 .
C23 H23B 0.9800 .
C23 H23C 0.9800 .
